data_1549553
loop_
_publ_author_name
'K\"oferstein, Roberto'
'Arnold, Michael'
'Robl, Christian'

_publ_section_title
;
 Crystal Structure and Characterization of Two Layered Copper(II)
 Coordination Polymers with Anions of 3-Phosphonopropionic Acid and (RS
 )-2-Phosphonobutyric Acid'
;
_journal_issue 4
_journal_name_full 'Zeitschrift f\"ur anorganische und allgemeine Chemie'
_journal_page_first 205
_journal_paper_doi 10.1002/zaac.201700453
_journal_volume 644
_journal_year 2018
_chemical_formula_sum 'C4 H13 Cu O8 P'
_chemical_formula_weight 283.65
_chemical_name_systematic
; 
 ? 
;
_space_group_IT_number 61
_symmetry_space_group_name_Hall '-P 2ac 2ab'
_symmetry_space_group_name_H-M 'P b c a'
_atom_sites_solution_hydrogens geom
_atom_sites_solution_primary direct
_atom_sites_solution_secondary difmap
_audit_creation_method SHELXL
_cell_angle_alpha 90.00
_cell_angle_beta 90.00
_cell_angle_gamma 90.00
_cell_formula_units_Z 8
_cell_length_a 10.0717(14)
_cell_length_b 9.612(3)
_cell_length_c 21.809(4)
_cell_measurement_temperature 293(2)
_cell_volume 2111.3(8)
_computing_structure_refinement 'SHELXL-93 (Sheldrick, 1993)'
_computing_structure_solution 'SHELXS-86 (Sheldrick, 1990)'
_diffrn_ambient_temperature 293(2)
_diffrn_radiation_monochromator graphite
_diffrn_radiation_source 'fine-focus sealed tube'
_diffrn_radiation_type MoK\a
_diffrn_radiation_wavelength 0.71073
_diffrn_reflns_av_R_equivalents 0.0440
_diffrn_reflns_av_sigmaI/netI 0.0742
_diffrn_reflns_limit_h_max 10
_diffrn_reflns_limit_h_min 0
_diffrn_reflns_limit_k_max 10
_diffrn_reflns_limit_k_min 0
_diffrn_reflns_limit_l_max 23
_diffrn_reflns_limit_l_min -23
_diffrn_reflns_number 2922
_diffrn_reflns_theta_max 22.50
_diffrn_reflns_theta_min 2.75
_exptl_absorpt_coefficient_mu 2.237
_exptl_crystal_density_diffrn 1.785
_exptl_crystal_F_000 1160
_refine_diff_density_max 0.478
_refine_diff_density_min -0.576
_refine_diff_density_rms 0.090
_refine_ls_extinction_method none
_refine_ls_goodness_of_fit_all 1.098
_refine_ls_goodness_of_fit_obs 1.279
_refine_ls_matrix_type full
_refine_ls_number_parameters 153
_refine_ls_number_reflns 1290
_refine_ls_number_restraints 9
_refine_ls_restrained_S_all 1.066
_refine_ls_restrained_S_obs 1.273
_refine_ls_R_factor_all 0.0565
_refine_ls_R_factor_obs 0.0341
_refine_ls_shift/esd_max -0.001
_refine_ls_shift/esd_mean 0.000
_refine_ls_structure_factor_coef Fsqd
_refine_ls_weighting_details 'w=1/[\s^2^(Fo^2^)+(0.0000P)^2^+0.0000P] where P=(Fo^2^+2Fc^2^)/3'
_refine_ls_weighting_scheme calc
_refine_ls_wR_factor_all 0.0726
_refine_ls_wR_factor_obs 0.0702
_reflns_number_observed 951
_reflns_number_total 1378
_reflns_observed_criterion >2sigma(I)
_cod_data_source_file B29RT3.CIF
_cod_data_source_block b29rt3
_cod_depositor_comments
;
The following automatic conversions were performed:

'_refine_ls_weighting_scheme' value 'calc
w=1/[\s^2^(Fo^2^)+(0.0000P)^2^+0.0000P] where P=(Fo^2^+2Fc^2^)/3' was
changed to 'calc'. A new data item '_refine_ls_weighting_details' was
created with the value set to
'w=1/[\s^2^(Fo^2^)+(0.0000P)^2^+0.0000P] where P=(Fo^2^+2Fc^2^)/3'.

Automatic conversion script
Id: cif_fix_values 5642 2017-10-24 12:04:52Z antanas 
;
_cod_original_cell_volume 2111.2(8)
_cod_database_code 1549553

loop_
_symmetry_equiv_pos_as_xyz
'x, y, z'
'-x+1/2, -y, z+1/2'
'-x, y+1/2, -z+1/2'
'x+1/2, -y+1/2, -z'
'-x, -y, -z'
'x-1/2, y, -z-1/2'
'x, -y-1/2, z-1/2'
'-x-1/2, y-1/2, z'

loop_
_atom_site_aniso_label
_atom_site_aniso_U_11
_atom_site_aniso_U_22
_atom_site_aniso_U_33
_atom_site_aniso_U_23
_atom_site_aniso_U_13
_atom_site_aniso_U_12
Cu 0.0095(3) 0.0119(3) 0.0384(4) 0.0020(3) 0.0000(4) 0.0004(3)
P 0.0093(7) 0.0107(7) 0.0300(9) 0.0001(7) 0.0000(6) 0.0008(6)
O1 0.039(3) 0.043(3) 0.078(5) 0.028(3) 0.010(3) 0.000(3)
O2 0.025(2) 0.041(3) 0.046(3) 0.011(2) 0.010(2) 0.010(3)
O3 0.011(2) 0.011(2) 0.032(2) -0.001(2) 0.002(2) 0.001(2)
O4 0.008(2) 0.012(2) 0.039(3) 0.007(2) 0.000(2) -0.0005(14)
O5 0.013(2) 0.014(2) 0.042(3) 0.003(2) 0.002(2) 0.001(2)
C1 0.035(4) 0.026(4) 0.029(4) -0.001(3) 0.004(3) -0.002(3)
C2 0.020(3) 0.029(4) 0.026(4) -0.004(3) 0.003(3) 0.003(3)
C3 0.046(4) 0.066(5) 0.036(5) 0.003(4) -0.006(3) 0.006(4)
C4 0.094(6) 0.117(8) 0.038(6) -0.003(6) -0.020(5) -0.006(6)
OW1 0.013(2) 0.014(2) 0.063(3) 0.007(2) 0.002(2) 0.002(2)
OW2 0.039(3) 0.078(4) 0.044(3) -0.005(3) 0.001(2) 0.000(3)
OW3 0.063(4) 0.075(5) 0.204(9) 0.038(5) -0.001(6) -0.024(4)

loop_
_atom_site_label
_atom_site_type_symbol
_atom_site_fract_x
_atom_site_fract_y
_atom_site_fract_z
_atom_site_U_iso_or_equiv
_atom_site_thermal_displace_type
_atom_site_occupancy
_atom_site_calc_flag
_atom_site_refinement_flags
_atom_site_disorder_group
Cu Cu 0.93245(6) 0.14771(6) 0.26577(3) 0.0199(2) Uani 1 d . .
P P 1.17506(12) 0.33468(14) 0.20894(7) 0.0167(4) Uani 1 d . .
O1 O 1.3816(5) 0.4518(5) 0.0928(3) 0.053(2) Uani 1 d . .
O2 O 1.4503(4) 0.2579(4) 0.1374(2) 0.0372(11) Uani 1 d . .
O3 O 1.2758(3) 0.2613(3) 0.2501(2) 0.0179(9) Uani 1 d . .
O4 O 1.0341(3) 0.2848(3) 0.2193(2) 0.0197(9) Uani 1 d . .
O5 O 1.1859(3) 0.4924(3) 0.2174(2) 0.0231(10) Uani 1 d . .
C1 C 1.3604(6) 0.3321(7) 0.1190(3) 0.030(2) Uani 1 d . .
C2 C 1.2158(5) 0.2972(6) 0.1299(3) 0.0253(15) Uani 1 d . .
H1 H 1.2072(5) 0.1963(6) 0.1248(3) 0.077(10) Uiso 1 calc R .
C3 C 1.1171(7) 0.3643(8) 0.0850(3) 0.049(2) Uani 1 d . .
H2 H 1.0274(7) 0.3462(8) 0.0992(3) 0.077(10) Uiso 1 calc R .
H3 H 1.1304(7) 0.4642(8) 0.0852(3) 0.077(10) Uiso 1 calc R .
C4 C 1.1311(9) 0.3114(9) 0.0202(3) 0.083(3) Uani 1 d . .
H4 H 1.0672(9) 0.3568(9) -0.0056(3) 0.077(10) Uiso 1 calc R .
H5 H 1.1160(9) 0.2128(9) 0.0195(3) 0.077(10) Uiso 1 calc R .
H6 H 1.2190(9) 0.3309(9) 0.0055(3) 0.077(10) Uiso 1 calc R .
OW1 O 1.0867(3) 0.0346(4) 0.2836(2) 0.0302(11) Uani 1 d D .
OW2 O 1.2365(5) 0.2638(6) 0.3764(2) 0.0537(14) Uani 1 d D .
OW3 O 1.6277(7) 0.5189(7) 0.0904(5) 0.114(3) Uani 1 d D .
H7 H 1.4600(68) 0.4860(76) 0.0978(35) 0.056(25) Uiso 1 d . .
H11 H 1.0642(63) -0.0456(38) 0.3011(32) 0.093(21) Uiso 1 d D .
H12 H 1.1661(39) 0.0185(65) 0.2666(34) 0.093(21) Uiso 1 d D .
H21 H 1.2584(68) 0.2616(99) 0.3365(10) 0.123(27) Uiso 1 d D .
H22 H 1.1476(16) 0.2734(106) 0.3749(33) 0.123(27) Uiso 1 d D .
H31 H 1.6168(102) 0.5410(88) 0.1304(13) 0.103(26) Uiso 1 d D .
H32 H 1.6759(69) 0.5919(53) 0.0772(31) 0.103(26) Uiso 1 d D .

loop_
_atom_type_symbol
_atom_type_description
_atom_type_scat_dispersion_real
_atom_type_scat_dispersion_imag
_atom_type_scat_source
C C 0.0033 0.0016 'International Tables Vol C Tables 4.2.6.8 and 6.1.1.4'
H H 0.0000 0.0000 'International Tables Vol C Tables 4.2.6.8 and 6.1.1.4'
O O 0.0106 0.0060 'International Tables Vol C Tables 4.2.6.8 and 6.1.1.4'
P P 0.1023 0.0942 'International Tables Vol C Tables 4.2.6.8 and 6.1.1.4'
Cu Cu 0.3201 1.2651 'International Tables Vol C Tables 4.2.6.8 and 6.1.1.4'

loop_
_geom_angle_atom_site_label_1
_geom_angle_atom_site_label_2
_geom_angle_atom_site_label_3
_geom_angle
_geom_angle_site_symmetry_1
_geom_angle_site_symmetry_3
OW1 Cu O5 91.32(15) . 3_745
OW1 Cu O3 178.6(2) . 6_556
O5 Cu O3 88.13(13) 3_745 6_556
OW1 Cu O4 93.6(2) . .
O5 Cu O4 159.6(2) 3_745 .
O3 Cu O4 87.36(14) 6_556 .
OW1 Cu O2 90.7(2) . 6_556
O5 Cu O2 102.8(2) 3_745 6_556
O3 Cu O2 88.23(15) 6_556 6_556
O4 Cu O2 96.97(15) . 6_556
O4 P O3 112.9(2) . .
O4 P O5 111.2(2) . .
O3 P O5 109.8(2) . .
O4 P C2 106.9(2) . .
O3 P C2 108.5(2) . .
O5 P C2 107.2(3) . .
C1 O1 H7 115.6(50) . .
C1 O2 Cu 119.9(4) . 6_656
P O3 Cu 133.8(2) . 6_656
P O4 Cu 141.4(2) . .
P O5 Cu 137.6(2) . 3_755
O2 C1 O1 122.6(6) . .
O2 C1 C2 122.1(5) . .
O1 C1 C2 115.0(6) . .
C1 C2 C3 115.4(5) . .
C1 C2 P 109.0(4) . .
C3 C2 P 112.2(4) . .
C1 C2 H1 106.6(3) . .
C3 C2 H1 106.6(4) . .
P C2 H1 106.6(2) . .
C4 C3 C2 113.3(6) . .
C4 C3 H2 108.9(4) . .
C2 C3 H2 108.9(3) . .
C4 C3 H3 108.9(5) . .
C2 C3 H3 108.9(4) . .
H2 C3 H3 107.7 . .
C3 C4 H4 109.5(4) . .
C3 C4 H5 109.5(5) . .
H4 C4 H5 109.5 . .
C3 C4 H6 109.5(4) . .
H4 C4 H6 109.5 . .
H5 C4 H6 109.5 . .
Cu OW1 H11 111.6(43) . .
Cu OW1 H12 137.0(45) . .
H11 OW1 H12 104.9(24) . .
H21 OW2 H22 102.3(24) . .
H31 OW3 H32 101.0(23) . .

loop_
_geom_bond_atom_site_label_1
_geom_bond_atom_site_label_2
_geom_bond_distance
_geom_bond_site_symmetry_2
Cu OW1 1.936(4) .
Cu O5 1.946(3) 3_745
Cu O3 1.950(3) 6_556
Cu O4 1.953(3) .
Cu O2 2.369(4) 6_556
P O4 1.516(3) .
P O3 1.527(4) .
P O5 1.531(4) .
P C2 1.808(6) .
O1 C1 1.302(8) .
O1 H7 0.86(7) .
O2 C1 1.221(7) .
O2 Cu 2.369(4) 6_656
O3 Cu 1.950(3) 6_656
O5 Cu 1.946(3) 3_755
C1 C2 1.514(8) .
C2 C3 1.536(8) .
C2 H1 0.98 .
C3 C4 1.510(10) .
C3 H2 0.97 .
C3 H3 0.97 .
C4 H4 0.96 .
C4 H5 0.96 .
C4 H6 0.96 .
OW1 H11 0.890(10) .
OW1 H12 0.894(10) .
OW2 H21 0.897(10) .
OW2 H22 0.901(11) .
OW3 H31 0.904(11) .
OW3 H32 0.901(11) .
